data_7109862
loop_
_publ_author_name
'Xiaoping Yang'
'Michael M. Oye'
'Richard A. Jones'
'Shaoming Huang'

_publ_section_title
;
 Anion dependent self-assembly of a linear hexanuclear Yb(III) salen
 complex with enhanced near-infrared (NIR) luminescence properties
;
_journal_name_full Chem.Commun.
_journal_page_first 9579
_journal_paper_doi 10.1039/c3cc45651j
_journal_volume 49
_journal_year 2013
_chemical_formula_moiety '4(C64 H58 N8 O10 Yb3), 5(C H4 O), 5.52(O)'
_chemical_formula_sum 'C261 H252 N32 O50.52 Yb12'
_chemical_formula_weight 6721.43
_chemical_name_systematic
; 
 ? 
;
_space_group_IT_number 88
_symmetry_cell_setting tetragonal
_symmetry_space_group_name_Hall '-I 4ad'
_symmetry_space_group_name_H-M 'I 41/a :2'
_atom_sites_solution_hydrogens geom
_atom_sites_solution_primary direct
_atom_sites_solution_secondary difmap
_audit_creation_method SHELXL-97
_cell_angle_alpha 90.00
_cell_angle_beta 90.00
_cell_angle_gamma 90.00
_cell_formula_units_Z 4
_cell_length_a 26.773(4)
_cell_length_b 26.773(4)
_cell_length_c 45.788(9)
_cell_measurement_reflns_used 19057
_cell_measurement_temperature 153(2)
_cell_measurement_theta_max 27.48
_cell_measurement_theta_min 2.91
_cell_volume 32821(9)
_computing_cell_refinement 'Collect software, Nonius B.V. 1998'
_computing_data_collection 'Collect software, Nonius B.V. 1998'
_computing_data_reduction
;
DENZO and Scalepack (Otwinoski and Minor, 1997)
;
_computing_molecular_graphics 'XL SHELXTL/PC, Siemens Analytical'
_computing_structure_refinement 'XL SHELXTL/PC, Siemens Analytical'
_computing_structure_solution
;

SIR97 - Altomare A., Burla M.C., Camalli M., Cascarano G.L., Giacovazzo C., 
Guagliardi A., Moliterni A.G.G., Polidori G.,Spagna R.
;
_diffrn_ambient_temperature 153(2)
_diffrn_measured_fraction_theta_full 0.991
_diffrn_measured_fraction_theta_max 0.991
_diffrn_measurement_device_type CCD
_diffrn_measurement_method \w-scans
_diffrn_radiation_monochromator graphite
_diffrn_radiation_source 'fine-focus sealed tube'
_diffrn_radiation_type MoK\a
_diffrn_radiation_wavelength 0.71073
_diffrn_reflns_av_R_equivalents 0.0000
_diffrn_reflns_av_sigmaI/netI 0.0447
_diffrn_reflns_limit_h_max 31
_diffrn_reflns_limit_h_min -31
_diffrn_reflns_limit_k_max 31
_diffrn_reflns_limit_k_min -31
_diffrn_reflns_limit_l_max 54
_diffrn_reflns_limit_l_min -54
_diffrn_reflns_number 14337
_diffrn_reflns_theta_full 25.00
_diffrn_reflns_theta_max 25.00
_diffrn_reflns_theta_min 2.99
_exptl_absorpt_coefficient_mu 3.444
_exptl_absorpt_correction_T_max 0.7245
_exptl_absorpt_correction_T_min 0.5920
_exptl_absorpt_correction_type gaussian
_exptl_absorpt_process_details
;
Absorption correction given as Gaussian
;
_exptl_crystal_colour Yellow
_exptl_crystal_density_diffrn 1.360
_exptl_crystal_density_method 'not measured'
_exptl_crystal_description Block
_exptl_crystal_F_000 13144.6
_exptl_crystal_size_max 0.17
_exptl_crystal_size_mid 0.12
_exptl_crystal_size_min 0.10
_refine_diff_density_max 2.305
_refine_diff_density_min -0.978
_refine_diff_density_rms 0.181
_refine_ls_extinction_method none
_refine_ls_goodness_of_fit_ref 1.069
_refine_ls_hydrogen_treatment constr
_refine_ls_matrix_type full
_refine_ls_number_parameters 808
_refine_ls_number_reflns 14337
_refine_ls_number_restraints 587
_refine_ls_restrained_S_all 1.086
_refine_ls_R_factor_all 0.1005
_refine_ls_R_factor_gt 0.0693
_refine_ls_shift/su_max 0.020
_refine_ls_shift/su_mean 0.001
_refine_ls_structure_factor_coef Fsqd
_refine_ls_weighting_details 'calc w=1/[\s^2^(Fo^2^)+(0.0987P)^2^+548.4625P] where P=(Fo^2^+2Fc^2^)/3'
_refine_ls_weighting_scheme calc
_refine_ls_wR_factor_gt 0.1785
_refine_ls_wR_factor_ref 0.2059
_reflns_number_gt 10816
_reflns_number_total 14337
_reflns_threshold_expression >2sigma(I)
_cod_data_source_file c3cc45651j.txt
_cod_data_source_block complex-2
_cod_original_sg_symbol_Hall -I4ad
_cod_original_sg_symbol_H-M I4(1)/a
_cod_database_code 7109862

loop_
_symmetry_equiv_pos_as_xyz
'x, y, z'
'-x+1/2, -y, z+1/2'
'-y+3/4, x+1/4, z+1/4'
'y+3/4, -x+3/4, z+3/4'
'x+1/2, y+1/2, z+1/2'
'-x+1, -y+1/2, z+1'
'-y+5/4, x+3/4, z+3/4'
'y+5/4, -x+5/4, z+5/4'
'-x, -y, -z'
'x-1/2, y, -z-1/2'
'y-3/4, -x-1/4, -z-1/4'
'-y-3/4, x-3/4, -z-3/4'
'-x+1/2, -y+1/2, -z+1/2'
'x, y+1/2, -z'
'y-1/4, -x+1/4, -z+1/4'
'-y-1/4, x-1/4, -z-1/4'

loop_
_atom_site_label
_atom_site_type_symbol
_atom_site_fract_x
_atom_site_fract_y
_atom_site_fract_z
_atom_site_U_iso_or_equiv
_atom_site_adp_type
_atom_site_occupancy
_atom_site_symmetry_multiplicity
_atom_site_calc_flag
_atom_site_refinement_flags
Yb1 Yb 0.26437(2) 0.557611(19) 0.893996(10) 0.05922(15) Uani 1 1 d U
Yb2 Yb 0.24802(2) 0.493793(19) 0.965740(9) 0.06255(16) Uani 1 1 d U
Yb3 Yb 0.27295(2) 0.43409(2) 1.038024(10) 0.06615(17) Uani 1 1 d U
O1 O 0.3505(4) 0.4609(4) 1.0379(2) 0.090(3) Uani 1 1 d U
O2 O 0.1983(3) 0.4554(3) 1.05519(15) 0.065(2) Uani 1 1 d U
O3 O 0.2453(3) 0.4178(3) 0.99151(16) 0.068(2) Uani 1 1 d U
O4 O 0.2319(3) 0.5669(3) 0.93976(13) 0.0616(19) Uani 1 1 d U
O5 O 0.2604(3) 0.5087(3) 1.01428(14) 0.068(2) Uani 1 1 d U
O6 O 0.2623(3) 0.4816(3) 0.91802(13) 0.0550(17) Uani 1 1 d U
O7 O 0.1917(3) 0.5278(3) 0.87784(16) 0.0604(19) Uani 1 1 d U
O8 O 0.3459(3) 0.5365(4) 0.89280(18) 0.075(2) Uani 1 1 d U
O9 O 0.2795(3) 0.5549(3) 0.84461(16) 0.065(2) Uani 1 1 d U
H9A H 0.2529 0.5541 0.8358 0.098 Uiso 1 1 calc R
O10 O 0.2914(3) 0.4426(3) 1.08721(14) 0.0594(19) Uani 1 1 d U
H10A H 0.2655 0.4415 1.0967 0.089 Uiso 1 1 calc R
N1 N 0.3273(4) 0.3622(5) 1.0326(2) 0.080(3) Uani 1 1 d DU
N2 N 0.2308(5) 0.3567(4) 1.0542(2) 0.074(3) Uani 1 1 d U
N3 N 0.3314(5) 0.4503(5) 0.9623(2) 0.083(3) Uani 1 1 d U
N4 N 0.3230(5) 0.5536(4) 0.9689(2) 0.076(3) Uani 1 1 d U
N5 N 0.2134(4) 0.6316(4) 0.8818(2) 0.068(3) Uani 1 1 d U
N6 N 0.3138(4) 0.6368(4) 0.8978(2) 0.072(3) Uani 1 1 d U
N7 N 0.1766(4) 0.4502(4) 0.94575(19) 0.070(3) Uani 1 1 d U
N8 N 0.1697(4) 0.5249(3) 0.98639(13) 0.067(3) Uani 1 1 d U
C1 C 0.3982(3) 0.4481(3) 1.03686(13) 0.093(4) Uani 1 1 d RU
C2 C 0.4348(3) 0.4848(3) 1.03843(13) 0.104(5) Uani 1 1 d RU
H2A H 0.4273 0.5159 1.0463 0.124 Uiso 1 1 calc R
C3 C 0.4828(3) 0.4750(3) 1.02825(12) 0.154 Uiso 1 1 d R
H3A H 0.5073 0.4995 1.0293 0.185 Uiso 1 1 calc R
C4 C 0.4941(4) 0.4284(3) 1.01651(12) 0.152 Uiso 1 1 d R
H4A H 0.5262 0.4218 1.0097 0.182 Uiso 1 1 calc R
C5 C 0.4574(3) 0.3917(3) 1.01493(12) 0.159 Uiso 1 1 d RD
H5A H 0.4650 0.3606 1.0071 0.191 Uiso 1 1 calc R
C6 C 0.4095(3) 0.4015(3) 1.02510(12) 0.144(8) Uani 1 1 d RDU
C7 C 0.3738(4) 0.3623(6) 1.0323(5) 0.159(9) Uani 1 1 d DU
H7A H 0.3882 0.3321 1.0377 0.191 Uiso 1 1 calc R
C8 C 0.3034(5) 0.3120(5) 1.0348(3) 0.080(4) Uani 1 1 d DU
H8A H 0.3282 0.2867 1.0394 0.096 Uiso 1 1 calc R
H8B H 0.2873 0.3032 1.0166 0.096 Uiso 1 1 calc R
C9 C 0.2649(6) 0.3159(6) 1.0593(3) 0.099(5) Uani 1 1 d DU
H9B H 0.2463 0.2849 1.0606 0.119 Uiso 1 1 calc R
H9C H 0.2820 0.3210 1.0778 0.119 Uiso 1 1 calc R
C10 C 0.1849(7) 0.3495(6) 1.0570(3) 0.090(4) Uani 1 1 d U
H10B H 0.1749 0.3173 1.0617 0.108 Uiso 1 1 calc R
C11 C 0.1463(6) 0.3862(7) 1.0535(4) 0.096(5) Uani 1 1 d DU
C12 C 0.0963(6) 0.3672(9) 1.0537(5) 0.133(7) Uani 1 1 d DU
H12A H 0.0893 0.3337 1.0569 0.159 Uiso 1 1 calc R
C13 C 0.0587(8) 0.4023(9) 1.0489(5) 0.130(7) Uani 1 1 d U
H13A H 0.0270 0.3902 1.0445 0.156 Uiso 1 1 calc R
C14 C 0.0640(8) 0.4487(9) 1.0499(4) 0.119(6) Uani 1 1 d U
H14A H 0.0366 0.4701 1.0499 0.143 Uiso 1 1 calc R
C15 C 0.1104(5) 0.4663(7) 1.0509(3) 0.087(4) Uani 1 1 d U
H15A H 0.1152 0.5006 1.0499 0.105 Uiso 1 1 calc R
C16 C 0.1529(5) 0.4351(5) 1.0533(2) 0.065(3) Uani 1 1 d U
C17 C 0.2521(6) 0.3772(4) 0.9762(2) 0.069(3) Uani 1 1 d U
C18 C 0.2185(7) 0.3396(5) 0.9746(3) 0.092(4) Uani 1 1 d DU
H18A H 0.1887 0.3428 0.9849 0.110 Uiso 1 1 calc R
C19 C 0.2264(7) 0.2948(5) 0.9576(3) 0.094(4) Uani 1 1 d DU
H19A H 0.2009 0.2715 0.9554 0.112 Uiso 1 1 calc R
C20 C 0.2678(8) 0.2877(7) 0.9460(3) 0.105(5) Uani 1 1 d U
H20A H 0.2740 0.2574 0.9367 0.126 Uiso 1 1 calc R
C21 C 0.3025(8) 0.3213(7) 0.9464(4) 0.110(5) Uani 1 1 d U
H21A H 0.3323 0.3137 0.9370 0.132 Uiso 1 1 calc R
C22 C 0.2989(6) 0.3699(5) 0.9604(3) 0.073(3) Uani 1 1 d U
C23 C 0.3362(7) 0.4079(7) 0.9586(3) 0.095(4) Uani 1 1 d U
H23A H 0.3682 0.3972 0.9540 0.114 Uiso 1 1 calc R
C24 C 0.3738(6) 0.4829(7) 0.9586(4) 0.101(5) Uani 1 1 d U
H24A H 0.3771 0.4921 0.9382 0.121 Uiso 1 1 calc R
H24B H 0.4041 0.4659 0.9646 0.121 Uiso 1 1 calc R
C25 C 0.3662(7) 0.5304(7) 0.9774(4) 0.106(5) Uani 1 1 d U
H25A H 0.3641 0.5213 0.9979 0.127 Uiso 1 1 calc R
H25B H 0.3944 0.5528 0.9749 0.127 Uiso 1 1 calc R
C26 C 0.3143(6) 0.6019(6) 0.9730(3) 0.078(4) Uani 1 1 d U
H26A H 0.3417 0.6202 0.9794 0.094 Uiso 1 1 calc R
C27 C 0.2737(6) 0.6280(5) 0.9696(2) 0.068(3) Uani 1 1 d U
C28 C 0.2669(7) 0.6761(6) 0.9843(4) 0.099(5) Uani 1 1 d U
H28A H 0.2924 0.6897 0.9955 0.119 Uiso 1 1 calc R
C29 C 0.2231(8) 0.7005(7) 0.9813(4) 0.109(5) Uani 1 1 d U
H29A H 0.2215 0.7320 0.9898 0.131 Uiso 1 1 calc R
C30 C 0.1804(8) 0.6846(7) 0.9671(4) 0.114(6) Uani 1 1 d U
H30A H 0.1510 0.7031 0.9671 0.137 Uiso 1 1 calc R
C31 C 0.1847(6) 0.6388(5) 0.9529(3) 0.080(4) Uani 1 1 d U
H31A H 0.1576 0.6266 0.9424 0.096 Uiso 1 1 calc R
C32 C 0.2284(6) 0.6111(5) 0.9541(3) 0.077(4) Uani 1 1 d U
C33 C 0.2503(6) 0.5511(4) 1.0283(2) 0.070(3) Uani 1 1 d U
C34 C 0.2881(6) 0.5696(6) 1.0470(3) 0.082(4) Uani 1 1 d U
H34A H 0.3191 0.5543 1.0489 0.099 Uiso 1 1 calc R
C35 C 0.2742(7) 0.6156(6) 1.0634(3) 0.087(4) Uani 1 1 d U
H35A H 0.2969 0.6289 1.0767 0.104 Uiso 1 1 calc R
C36 C 0.2333(8) 0.6367(7) 1.0601(4) 0.103(5) Uani 1 1 d U
H36A H 0.2282 0.6662 1.0704 0.124 Uiso 1 1 calc R
C37 C 0.1910(7) 0.6192(5) 1.0408(3) 0.089(4) Uani 1 1 d U
H37A H 0.1601 0.6348 1.0393 0.106 Uiso 1 1 calc R
C38 C 0.2052(6) 0.5753(5) 1.0254(3) 0.074(3) Uani 1 1 d U
C39 C 0.1646(5) 0.5558(5) 1.0069(2) 0.071(3) Uani 1 1 d U
H39A H 0.1325 0.5672 1.0107 0.085 Uiso 1 1 calc R
C40 C 0.1240(5) 0.5116(5) 0.9697(3) 0.076(4) Uani 1 1 d U
H40A H 0.1219 0.5310 0.9518 0.091 Uiso 1 1 calc R
H40B H 0.0943 0.5175 0.9813 0.091 Uiso 1 1 calc R
C41 C 0.1296(6) 0.4563(7) 0.9628(4) 0.104(5) Uani 1 1 d U
H41A H 0.1313 0.4371 0.9807 0.124 Uiso 1 1 calc R
H41B H 0.1013 0.4447 0.9515 0.124 Uiso 1 1 calc R
C42 C 0.1767(6) 0.4181(5) 0.9240(3) 0.078(4) Uani 1 1 d U
H42A H 0.1477 0.3995 0.9214 0.094 Uiso 1 1 calc R
C43 C 0.2168(5) 0.4083(4) 0.9036(2) 0.058(3) Uani 1 1 d U
C44 C 0.2146(6) 0.3677(5) 0.8867(3) 0.071(3) Uani 1 1 d U
H44A H 0.1877 0.3461 0.8888 0.085 Uiso 1 1 calc R
C45 C 0.2508(7) 0.3569(5) 0.8663(3) 0.089(4) Uani 1 1 d U
H45A H 0.2469 0.3294 0.8542 0.107 Uiso 1 1 calc R
C46 C 0.2922(6) 0.3859(5) 0.8637(3) 0.075(4) Uani 1 1 d U
H46A H 0.3172 0.3785 0.8502 0.089 Uiso 1 1 calc R
C47 C 0.2954(5) 0.4271(4) 0.8820(2) 0.061(3) Uani 1 1 d U
H47A H 0.3236 0.4474 0.8809 0.074 Uiso 1 1 calc R
C48 C 0.2573(6) 0.4395(5) 0.9025(3) 0.077(4) Uani 1 1 d U
C49 C 0.1458(5) 0.5416(5) 0.8834(2) 0.062(3) Uani 1 1 d U
C50 C 0.1104(5) 0.5061(5) 0.8855(2) 0.068(3) Uani 1 1 d U
H50A H 0.1186 0.4728 0.8824 0.082 Uiso 1 1 calc R
C51 C 0.0584(6) 0.5199(7) 0.8928(3) 0.088(4) Uani 1 1 d U
H51A H 0.0341 0.4955 0.8953 0.105 Uiso 1 1 calc R
C52 C 0.0476(6) 0.5669(7) 0.8957(4) 0.096(5) Uani 1 1 d U
H52A H 0.0159 0.5758 0.9022 0.116 Uiso 1 1 calc R
C53 C 0.0839(7) 0.6063(8) 0.8890(4) 0.110(5) Uani 1 1 d U
H53A H 0.0744 0.6396 0.8873 0.132 Uiso 1 1 calc R
C54 C 0.1319(5) 0.5916(5) 0.8856(3) 0.071(3) Uani 1 1 d U
C55 C 0.1664(5) 0.6327(5) 0.8812(3) 0.072(3) Uani 1 1 d U
H55A H 0.1521 0.6637 0.8775 0.086 Uiso 1 1 calc R
C56 C 0.2422(6) 0.6791(5) 0.8780(3) 0.085(4) Uani 1 1 d U
H56A H 0.2204 0.7076 0.8811 0.101 Uiso 1 1 calc R
H56B H 0.2557 0.6810 0.8584 0.101 Uiso 1 1 calc R
C57 C 0.2849(5) 0.6801(5) 0.9003(3) 0.073(3) Uani 1 1 d U
H57A H 0.3056 0.7092 0.8970 0.087 Uiso 1 1 calc R
H57B H 0.2712 0.6823 0.9199 0.087 Uiso 1 1 calc R
C58 C 0.3613(7) 0.6360(8) 0.8941(5) 0.137(9) Uani 1 1 d DU
H58A H 0.3756 0.6656 0.9006 0.164 Uiso 1 1 calc R
C59 C 0.3995 0.6023 0.8826 0.132 Uani 1 1 d DU
C60 C 0.4476 0.6191 0.8768 0.156 Uani 1 1 d U
H60A H 0.4537 0.6531 0.8747 0.187 Uiso 1 1 calc R
C61 C 0.4866 0.5851 0.8742 0.156 Uani 1 1 d U
H61A H 0.5188 0.5964 0.8703 0.187 Uiso 1 1 calc R
C62 C 0.4775 0.5343 0.8774 0.142 Uani 1 1 d U
H62A H 0.5035 0.5116 0.8757 0.171 Uiso 1 1 calc R
C63 C 0.4294 0.5175 0.8832 0.092 Uani 1 1 d U
H63A H 0.4233 0.4835 0.8854 0.111 Uiso 1 1 calc R
C64 C 0.3904 0.5515 0.8858 0.079 Uani 1 1 d U
O11 O 0.0102(10) 0.4136(12) 0.9169(6) 0.171(12) Uani 0.50 1 d PDU
H11A H 0.0249 0.3905 0.9088 0.256 Uiso 0.50 1 calc PR
C65 C -0.0307(9) 0.3922(10) 0.9372(5) 0.070(6) Uani 0.50 1 d PDU
H65A H -0.0153 0.3763 0.9537 0.084 Uiso 0.50 1 calc PR
H65B H -0.0504 0.3681 0.9267 0.084 Uiso 0.50 1 calc PR
H65C H -0.0519 0.4188 0.9439 0.105 Uiso 0.50 1 calc PR
O12 O 0.458(3) 0.354(3) 0.9090(15) 0.18(3) Uani 0.25 1 d PDU
H12B H 0.4595 0.3232 0.9079 0.264 Uiso 0.25 1 calc PR
C66 C 0.466(4) 0.376(4) 0.8782(18) 0.19(5) Uani 0.25 1 d PDU
H66A H 0.4521 0.4096 0.8777 0.289 Uiso 0.25 1 calc PR
H66B H 0.4491 0.3561 0.8639 0.289 Uiso 0.25 1 calc PR
H66C H 0.5008 0.3778 0.8738 0.289 Uiso 0.25 1 calc PR
O13 O 0.504(3) 0.601(3) 1.0535(15) 0.18(3) Uani 0.25 1 d PDU
H13B H 0.4984 0.5799 1.0412 0.265 Uiso 0.25 1 calc PR
C67 C 0.466(3) 0.644(3) 1.051(2) 0.15(3) Uani 0.25 1 d PDU
H67A H 0.4786 0.6736 1.0603 0.232 Uiso 0.25 1 calc PR
H67B H 0.4351 0.6344 1.0599 0.232 Uiso 0.25 1 calc PR
H67C H 0.4600 0.6514 1.0306 0.232 Uiso 0.25 1 calc PR
O14 O 0.416(3) 0.240(4) 1.079(2) 0.25(4) Uani 0.25 1 d PDU
H14B H 0.3901 0.2326 1.0705 0.377 Uiso 0.25 1 calc PR
C68 C 0.462(3) 0.228(3) 1.0596(17) 0.14(3) Uani 0.25 1 d PDU
H68A H 0.4618 0.2497 1.0431 0.203 Uiso 0.25 1 calc PR
H68B H 0.4594 0.1937 1.0530 0.203 Uiso 0.25 1 calc PR
H68C H 0.4917 0.2321 1.0706 0.203 Uiso 0.25 1 calc PR
O15 O 0.0674(15) 0.3422(14) 0.9042(8) 0.087(11) Uani 0.25 1 d PU
O16 O -0.0018(18) 0.430(2) 0.9749(11) 0.117(15) Uani 0.25 1 d PU
O17 O 0.0914(18) 0.2736(18) 0.9863(10) 0.110(14) Uani 0.25 1 d PU
O18 O 0.008(3) 0.714(3) 0.8612(14) 0.18(3) Uani 0.25 1 d PU
O19 O 0.0624(19) 0.358(2) 0.8578(11) 0.115(14) Uani 0.25 1 d PU
O20 O 0.046(4) 0.744(4) 0.936(2) 0.12(3) Uani 0.13 1 d PU

loop_
_atom_site_aniso_label
_atom_site_aniso_U_11
_atom_site_aniso_U_22
_atom_site_aniso_U_33
_atom_site_aniso_U_23
_atom_site_aniso_U_13
_atom_site_aniso_U_12
Yb1 0.0908(4) 0.0528(3) 0.0341(2) 0.00164(19) 0.0118(2) 0.0012(3)
Yb2 0.0994(4) 0.0614(3) 0.0268(2) 0.00171(18) 0.0000(2) -0.0211(3)
Yb3 0.0856(4) 0.0841(4) 0.0288(2) 0.0047(2) -0.0046(2) -0.0327(3)
O1 0.088(6) 0.119(7) 0.064(5) -0.006(5) 0.013(4) -0.036(5)
O2 0.061(4) 0.089(5) 0.044(4) 0.019(4) -0.004(3) -0.024(4)
O3 0.091(5) 0.069(4) 0.046(4) 0.004(3) -0.012(4) -0.031(4)
O4 0.103(5) 0.056(4) 0.026(3) -0.011(3) 0.007(3) -0.002(4)
O5 0.090(5) 0.080(5) 0.034(3) 0.000(3) 0.003(3) -0.030(4)
O6 0.077(4) 0.053(4) 0.035(3) -0.006(3) -0.005(3) 0.008(3)
O7 0.063(4) 0.057(4) 0.061(4) -0.005(3) 0.011(4) 0.007(3)
O8 0.070(5) 0.090(5) 0.064(5) 0.001(4) 0.018(4) 0.006(4)
O9 0.073(5) 0.069(4) 0.054(4) -0.001(3) 0.010(3) 0.003(4)
O10 0.058(4) 0.084(5) 0.037(3) -0.001(3) -0.002(3) -0.004(4)
N1 0.082(6) 0.099(7) 0.059(5) 0.021(5) -0.007(5) -0.008(6)
N2 0.095(7) 0.084(6) 0.042(4) -0.002(4) -0.005(5) -0.025(6)
N3 0.120(8) 0.076(6) 0.053(5) 0.008(5) -0.012(5) 0.014(6)
N4 0.094(7) 0.087(6) 0.045(5) 0.018(5) 0.006(5) -0.026(6)
N5 0.083(6) 0.070(6) 0.052(5) -0.004(4) 0.017(5) 0.006(5)
N6 0.076(6) 0.076(6) 0.065(5) 0.010(5) 0.002(5) -0.003(5)
N7 0.097(6) 0.074(6) 0.040(4) 0.012(4) 0.003(4) -0.020(5)
N8 0.086(6) 0.078(6) 0.038(4) -0.001(4) 0.004(4) -0.025(5)
C1 0.082(8) 0.126(9) 0.070(7) 0.014(7) -0.001(6) -0.029(7)
C2 0.084(8) 0.117(9) 0.110(9) 0.009(7) 0.004(7) -0.018(7)
C6 0.113(10) 0.154(11) 0.165(11) 0.029(9) -0.004(8) -0.011(8)
C7 0.159(12) 0.150(12) 0.168(12) 0.029(9) -0.011(9) 0.016(9)
C8 0.092(8) 0.089(7) 0.060(6) -0.003(6) -0.005(6) 0.002(6)
C9 0.122(9) 0.103(8) 0.072(7) 0.005(6) 0.007(7) -0.033(7)
C10 0.103(8) 0.096(8) 0.072(7) -0.005(6) 0.011(6) -0.051(7)
C11 0.089(8) 0.104(8) 0.094(8) -0.015(7) 0.010(7) -0.040(7)
C12 0.144(10) 0.125(10) 0.129(10) -0.014(8) 0.008(8) -0.027(8)
C13 0.116(10) 0.140(10) 0.133(10) -0.022(8) -0.008(8) -0.015(8)
C14 0.106(9) 0.133(10) 0.118(9) 0.003(8) 0.005(8) -0.008(8)
C15 0.072(7) 0.113(8) 0.076(7) 0.003(6) -0.021(6) -0.019(7)
C16 0.071(6) 0.095(7) 0.030(4) 0.020(5) 0.002(4) -0.021(6)
C17 0.102(8) 0.064(6) 0.041(5) 0.004(5) -0.005(5) -0.034(6)
C18 0.124(9) 0.087(7) 0.064(6) 0.016(6) -0.017(7) -0.017(7)
C19 0.121(9) 0.078(7) 0.082(7) 0.018(6) -0.026(7) -0.019(7)
C20 0.135(9) 0.112(9) 0.069(7) -0.006(6) -0.003(7) -0.013(8)
C21 0.134(9) 0.118(9) 0.077(8) 0.005(7) -0.001(7) 0.006(8)
C22 0.095(8) 0.074(7) 0.051(6) 0.000(5) -0.006(6) 0.002(6)
C23 0.112(9) 0.098(8) 0.074(7) 0.008(7) -0.013(7) -0.010(7)
C24 0.092(8) 0.126(9) 0.084(8) 0.027(7) 0.008(6) -0.024(7)
C25 0.112(9) 0.122(9) 0.084(8) -0.005(7) 0.013(7) -0.032(8)
C26 0.097(8) 0.083(7) 0.055(6) -0.012(6) 0.007(6) -0.041(6)
C27 0.096(8) 0.063(6) 0.044(5) -0.009(5) 0.011(5) -0.020(6)
C28 0.116(9) 0.095(8) 0.087(8) -0.007(7) 0.011(7) -0.029(7)
C29 0.136(10) 0.108(9) 0.083(8) -0.004(7) 0.024(8) -0.008(8)
C30 0.126(10) 0.116(9) 0.101(9) -0.007(7) 0.027(8) -0.006(8)
C31 0.108(8) 0.072(7) 0.061(6) -0.008(5) 0.022(6) 0.014(6)
C32 0.113(8) 0.064(6) 0.055(6) 0.001(5) 0.025(6) -0.006(6)
C33 0.123(8) 0.058(6) 0.028(4) -0.004(4) 0.016(5) -0.003(6)
C34 0.088(7) 0.093(7) 0.065(6) 0.003(6) 0.022(6) -0.025(6)
C35 0.113(8) 0.089(7) 0.058(6) -0.006(6) 0.002(6) -0.032(7)
C36 0.134(9) 0.101(8) 0.075(7) -0.002(7) 0.009(7) -0.026(8)
C37 0.125(9) 0.078(7) 0.063(6) -0.017(6) 0.025(6) 0.009(7)
C38 0.112(8) 0.064(6) 0.047(5) 0.018(5) 0.008(6) -0.004(6)
C39 0.085(7) 0.089(7) 0.040(5) 0.000(5) 0.027(5) -0.025(6)
C40 0.090(7) 0.082(7) 0.054(6) -0.013(6) 0.005(5) -0.008(6)
C41 0.093(8) 0.124(9) 0.095(8) 0.011(7) -0.020(7) -0.019(7)
C42 0.099(8) 0.071(7) 0.065(6) 0.006(6) -0.014(6) -0.019(6)
C43 0.076(6) 0.047(5) 0.051(5) -0.007(4) -0.021(5) -0.013(5)
C44 0.104(8) 0.061(6) 0.047(5) 0.008(5) -0.005(6) -0.002(6)
C45 0.127(9) 0.072(7) 0.068(7) -0.009(6) -0.021(7) 0.015(7)
C46 0.092(7) 0.058(6) 0.074(7) 0.002(5) 0.002(6) 0.010(6)
C47 0.105(7) 0.047(5) 0.032(5) 0.003(4) 0.004(5) 0.012(5)
C48 0.122(8) 0.067(6) 0.042(5) 0.007(5) -0.003(5) 0.007(6)
C49 0.065(6) 0.076(7) 0.044(5) 0.011(5) 0.022(5) 0.000(5)
C50 0.074(6) 0.090(7) 0.042(5) -0.022(5) -0.019(5) -0.005(6)
C51 0.080(7) 0.102(8) 0.082(7) -0.011(7) -0.006(6) -0.018(7)
C52 0.079(7) 0.106(9) 0.104(8) -0.020(7) 0.003(6) -0.007(7)
C53 0.090(8) 0.118(9) 0.123(9) -0.011(8) 0.000(7) 0.003(7)
C54 0.067(6) 0.070(7) 0.075(7) -0.013(5) 0.002(5) 0.000(5)
C55 0.074(7) 0.086(7) 0.056(6) 0.005(5) -0.002(5) 0.003(6)
C56 0.098(8) 0.064(6) 0.092(7) 0.014(6) 0.015(7) -0.007(6)
C57 0.083(7) 0.064(6) 0.072(6) -0.009(5) 0.010(6) -0.006(6)
C58 0.129(11) 0.136(11) 0.146(12) -0.011(9) 0.001(9) -0.022(9)
C59 0.119 0.137 0.141 -0.008 0.010 0.002
C60 0.146 0.152 0.169 0.000 0.007 -0.011
C61 0.157 0.158 0.154 -0.002 0.001 0.004
C62 0.127 0.149 0.151 -0.008 0.001 0.017
C63 0.066 0.111 0.101 -0.009 0.001 -0.008
C64 0.066 0.086 0.084 0.001 0.014 0.014
O11 0.176(14) 0.166(14) 0.170(14) 0.012(9) -0.019(10) -0.013(9)
C65 0.075(10) 0.074(10) 0.060(9) 0.020(8) -0.011(8) -0.003(8)
O12 0.17(3) 0.18(3) 0.18(3) -0.003(10) 0.005(10) 0.007(10)
C66 0.19(5) 0.19(5) 0.20(5) 0.001(10) -0.001(10) 0.006(10)
O13 0.18(3) 0.18(3) 0.18(3) -0.002(10) 0.003(10) 0.002(10)
C67 0.15(4) 0.16(4) 0.15(4) 0.001(10) 0.005(10) -0.003(10)
O14 0.25(4) 0.25(4) 0.25(4) 0.011(10) -0.003(10) 0.002(10)
C68 0.14(3) 0.13(3) 0.14(3) -0.004(10) -0.002(10) 0.003(10)
O15 0.090(13) 0.081(13) 0.090(13) -0.013(9) 0.012(9) -0.013(9)
O16 0.110(17) 0.127(17) 0.115(17) 0.007(10) 0.006(10) -0.003(10)
O17 0.105(16) 0.116(16) 0.108(16) -0.004(10) -0.001(10) 0.001(10)
O18 0.18(3) 0.18(3) 0.18(3) 0.006(10) -0.006(10) 0.010(10)
O19 0.114(17) 0.122(17) 0.109(17) -0.002(10) -0.006(10) -0.002(10)
O20 0.12(3) 0.12(3) 0.12(3) 0.001(10) -0.001(10) -0.001(10)

loop_
_atom_type_symbol
_atom_type_description
_atom_type_scat_dispersion_real
_atom_type_scat_dispersion_imag
_atom_type_scat_source
C C 0.0033 0.0016 'International Tables Vol C Tables 4.2.6.8 and 6.1.1.4'
H H 0.0000 0.0000 'International Tables Vol C Tables 4.2.6.8 and 6.1.1.4'
N N 0.0061 0.0033 'International Tables Vol C Tables 4.2.6.8 and 6.1.1.4'
O O 0.0106 0.0060 'International Tables Vol C Tables 4.2.6.8 and 6.1.1.4'
Yb Yb -0.3850 5.5486 'International Tables Vol C Tables 4.2.6.8 and 6.1.1.4'

loop_
_geom_angle_atom_site_label_1
_geom_angle_atom_site_label_2
_geom_angle_atom_site_label_3
_geom_angle
O7 Yb1 O8 138.3(3)
O7 Yb1 O4 90.6(3)
O8 Yb1 O4 114.7(3)
O7 Yb1 O9 79.4(3)
O8 Yb1 O9 78.3(3)
O4 Yb1 O9 166.9(3)
O7 Yb1 O6 79.7(3)
O8 Yb1 O6 79.4(3)
O4 Yb1 O6 69.5(2)
O9 Yb1 O6 116.4(3)
O7 Yb1 N5 74.3(3)
O8 Yb1 N5 136.9(4)
O4 Yb1 N5 84.8(3)
O9 Yb1 N5 84.3(3)
O6 Yb1 N5 143.1(3)
O7 Yb1 N6 141.9(3)
O8 Yb1 N6 72.6(4)
O4 Yb1 N6 92.6(3)
O9 Yb1 N6 90.1(3)
O6 Yb1 N6 136.4(3)
N5 Yb1 N6 68.2(4)
O7 Yb1 C48 68.5(3)
O8 Yb1 C48 79.2(4)
O4 Yb1 C48 88.5(3)
O9 Yb1 C48 95.6(3)
O6 Yb1 C48 21.5(3)
N5 Yb1 C48 142.2(4)
N6 Yb1 C48 149.4(4)
O7 Yb1 Yb2 91.5(2)
O8 Yb1 Yb2 91.2(2)
O4 Yb1 Yb2 36.52(19)
O9 Yb1 Yb2 150.8(2)
O6 Yb1 Yb2 34.43(15)
N5 Yb1 Yb2 120.2(2)
N6 Yb1 Yb2 112.9(2)
C48 Yb1 Yb2 55.4(2)
O6 Yb2 O5 161.7(3)
O6 Yb2 O4 69.9(2)
O5 Yb2 O4 112.2(3)
O6 Yb2 O3 111.6(3)
O5 Yb2 O3 70.6(3)
O4 Yb2 O3 167.5(3)
O6 Yb2 N7 72.3(3)
O5 Yb2 N7 124.6(3)
O4 Yb2 N7 93.8(3)
O3 Yb2 N7 75.4(3)
O6 Yb2 N8 124.9(3)
O5 Yb2 N8 71.9(3)
O4 Yb2 N8 75.6(3)
O3 Yb2 N8 94.3(3)
N7 Yb2 N8 68.5(3)
O6 Yb2 N3 73.9(3)
O5 Yb2 N3 90.7(3)
O4 Yb2 N3 121.3(3)
O3 Yb2 N3 70.1(4)
N7 Yb2 N3 116.9(4)
N8 Yb2 N3 160.0(3)
O6 Yb2 N4 90.7(3)
O5 Yb2 N4 73.9(3)
O4 Yb2 N4 69.6(3)
O3 Yb2 N4 122.3(3)
N7 Yb2 N4 159.8(3)
N8 Yb2 N4 115.8(3)
N3 Yb2 N4 66.4(4)
O6 Yb2 C17 89.9(3)
O5 Yb2 C17 91.1(3)
O4 Yb2 C17 155.9(3)
O3 Yb2 C17 21.7(3)
N7 Yb2 C17 66.9(4)
N8 Yb2 C17 107.9(3)
N3 Yb2 C17 61.5(4)
N4 Yb2 C17 125.4(4)
O6 Yb2 Yb1 35.69(18)
O5 Yb2 Yb1 139.54(19)
O4 Yb2 Yb1 35.64(16)
O3 Yb2 Yb1 147.30(19)
N7 Yb2 Yb1 88.9(2)
N8 Yb2 Yb1 106.56(17)
N3 Yb2 Yb1 93.0(2)
N4 Yb2 Yb1 70.9(2)
C17 Yb2 Yb1 125.6(2)
O6 Yb2 Yb3 140.46(18)
O5 Yb2 Yb3 35.5(2)
O4 Yb2 Yb3 147.63(15)
O3 Yb2 Yb3 36.05(17)
N7 Yb2 Yb3 105.6(2)
N8 Yb2 Yb3 87.51(18)
N3 Yb2 Yb3 72.5(2)
N4 Yb2 Yb3 94.4(2)
C17 Yb2 Yb3 55.7(2)
Yb1 Yb2 Yb3 162.88(2)
O1 Yb3 O2 140.1(3)
O1 Yb3 O3 111.3(3)
O2 Yb3 O3 95.0(3)
O1 Yb3 O5 81.5(4)
O2 Yb3 O5 79.2(3)
O3 Yb3 O5 71.3(3)
O1 Yb3 O10 76.7(3)
O2 Yb3 O10 79.8(3)
O3 Yb3 O10 171.4(3)
O5 Yb3 O10 114.0(3)
O1 Yb3 N1 72.0(4)
O2 Yb3 N1 141.2(3)
O3 Yb3 N1 87.0(3)
O5 Yb3 N1 136.7(3)
O10 Yb3 N1 92.8(3)
O1 Yb3 N2 134.9(4)
O2 Yb3 N2 72.5(4)
O3 Yb3 N2 88.3(3)
O5 Yb3 N2 143.4(4)
O10 Yb3 N2 83.6(3)
N1 Yb3 N2 68.9(4)
O1 Yb3 Yb2 91.5(3)
O2 Yb3 Yb2 92.46(18)
O3 Yb3 Yb2 37.10(19)
O5 Yb3 Yb2 35.21(17)
O10 Yb3 Yb2 149.0(2)
N1 Yb3 Yb2 110.8(2)
N2 Yb3 Yb2 122.8(2)
C1 O1 Yb3 145.8(8)
C16 O2 Yb3 133.8(8)
C17 O3 Yb3 127.7(8)
C17 O3 Yb2 116.5(6)
Yb3 O3 Yb2 106.8(3)
C32 O4 Yb1 124.5(7)
C32 O4 Yb2 119.8(7)
Yb1 O4 Yb2 107.8(3)
C33 O5 Yb2 126.0(7)
C33 O5 Yb3 122.9(6)
Yb2 O5 Yb3 109.3(3)
C48 O6 Yb2 128.5(7)
C48 O6 Yb1 119.4(6)
Yb2 O6 Yb1 109.9(3)
C49 O7 Yb1 130.8(8)
C64 O8 Yb1 144.9(6)
Yb1 O9 H9A 109.5
Yb3 O10 H10A 109.5
C7 N1 C8 115.6(12)
C7 N1 Yb3 126.8(12)
C8 N1 Yb3 116.7(8)
C10 N2 C9 119.3(13)
C10 N2 Yb3 127.5(11)
C9 N2 Yb3 113.2(9)
C23 N3 C24 119.5(17)
C23 N3 Yb2 124.0(14)
C24 N3 Yb2 115.1(10)
C26 N4 C25 123.3(13)
C26 N4 Yb2 118.5(10)
C25 N4 Yb2 113.2(10)
C55 N5 C56 119.6(12)
C55 N5 Yb1 125.1(10)
C56 N5 Yb1 115.0(9)
C58 N6 C57 125.0(14)
C58 N6 Yb1 120.1(12)
C57 N6 Yb1 114.5(8)
C42 N7 C41 118.1(12)
C42 N7 Yb2 126.8(10)
C41 N7 Yb2 114.6(9)
C39 N8 C40 117.0(11)
C39 N8 Yb2 127.2(8)
C40 N8 Yb2 115.1(6)
O1 C1 C2 119.7(6)
O1 C1 C6 117.1(5)
C2 C1 C6 120.0
C1 C2 C3 120.0
C1 C2 H2A 120.0
C3 C2 H2A 120.0
C4 C3 C2 120.0
C4 C3 H3A 120.0
C2 C3 H3A 120.0
C3 C4 C5 120.0
C3 C4 H4A 120.0
C5 C4 H4A 120.0
C4 C5 C6 120.0
C4 C5 H5A 120.0
C6 C5 H5A 120.0
C1 C6 C5 120.0
C1 C6 C7 114.6(8)
C5 C6 C7 123.0(7)
N1 C7 C6 131.2(15)
N1 C7 H7A 114.4
C6 C7 H7A 114.4
N1 C8 C9 106.2(11)
N1 C8 H8A 110.5
C9 C8 H8A 110.5
N1 C8 H8B 110.5
C9 C8 H8B 110.5
H8A C8 H8B 108.7
N2 C9 C8 111.0(12)
N2 C9 H9B 109.4
C8 C9 H9B 109.4
N2 C9 H9C 109.4
C8 C9 H9C 109.4
H9B C9 H9C 108.0
N2 C10 C11 126.3(14)
N2 C10 H10B 116.9
C11 C10 H10B 116.9
C16 C11 C12 118.3(18)
C16 C11 C10 125.7(13)
C12 C11 C10 115.6(17)
C13 C12 C11 116(2)
C13 C12 H12A 122.1
C11 C12 H12A 122.1
C14 C13 C12 126(2)
C14 C13 H13A 117.2
C12 C13 H13A 117.2
C13 C14 C15 117(2)
C13 C14 H14A 121.4
C15 C14 H14A 121.4
C14 C15 C16 123.1(18)
C14 C15 H15A 118.5
C16 C15 H15A 118.5
C11 C16 O2 121.6(14)
C11 C16 C15 118.6(14)
O2 C16 C15 119.8(13)
O3 C17 C18 123.8(14)
O3 C17 C22 119.8(11)
C18 C17 C22 116.4(12)
O3 C17 Yb2 41.8(5)
C18 C17 Yb2 134.7(11)
C22 C17 Yb2 94.9(7)
C17 C18 C19 123.4(15)
C17 C18 H18A 118.3
C19 C18 H18A 118.3
C20 C19 C18 119.1(17)
C20 C19 H19A 120.5
C18 C19 H19A 120.4
C19 C20 C21 122(2)
C19 C20 H20A 119.0
C21 C20 H20A 119.0
C20 C21 C22 125(2)
C20 C21 H21A 117.3
C22 C21 H21A 117.3
C23 C22 C21 124.6(16)
C23 C22 C17 122.2(13)
C21 C22 C17 113.3(14)
N3 C23 C22 128.1(19)
N3 C23 H23A 116.0
C22 C23 H23A 116.0
N3 C24 C25 109.2(14)
N3 C24 H24A 109.8
C25 C24 H24A 109.8
N3 C24 H24B 109.8
C25 C24 H24B 109.8
H24A C24 H24B 108.3
N4 C25 C24 108.8(14)
N4 C25 H25A 109.9
C24 C25 H25A 109.9
N4 C25 H25B 109.9
C24 C25 H25B 109.9
H25A C25 H25B 108.3
C27 C26 N4 130.7(13)
C27 C26 H26A 114.7
N4 C26 H26A 114.7
C26 C27 C28 121.4(14)
C26 C27 C32 125.4(12)
C28 C27 C32 112.9(14)
C29 C28 C27 119.2(17)
C29 C28 H28A 120.4
C27 C28 H28A 120.4
C28 C29 C30 128.1(19)
C28 C29 H29A 116.0
C30 C29 H29A 116.0
C29 C30 C31 115.0(19)
C29 C30 H30A 122.5
C31 C30 H30A 122.5
C32 C31 C30 121.4(17)
C32 C31 H31A 119.3
C30 C31 H31A 119.3
O4 C32 C31 120.3(14)
O4 C32 C27 116.5(13)
C31 C32 C27 123.2(12)
O5 C33 C38 122.4(13)
O5 C33 C34 116.3(14)
C38 C33 C34 121.3(12)
C33 C34 C35 114.6(14)
C33 C34 H34A 122.7
C35 C34 H34A 122.7
C36 C35 C34 122.2(16)
C36 C35 H35A 118.9
C34 C35 H35A 118.9
C35 C36 C37 126.3(17)
C35 C36 H36A 116.8
C37 C36 H36A 116.8
C38 C37 C36 110.2(15)
C38 C37 H37A 124.9
C36 C37 H37A 124.9
C33 C38 C37 125.2(14)
C33 C38 C39 122.2(12)
C37 C38 C39 112.4(14)
N8 C39 C38 125.7(13)
N8 C39 H39A 117.2
C38 C39 H39A 117.2
N8 C40 C41 105.1(12)
N8 C40 H40A 110.7
C41 C40 H40A 110.7
N8 C40 H40B 110.7
C41 C40 H40B 110.7
H40A C40 H40B 108.8
N7 C41 C40 107.4(13)
N7 C41 H41A 110.2
C40 C41 H41A 110.2
N7 C41 H41B 110.2
C40 C41 H41B 110.2
H41A C41 H41B 108.5
N7 C42 C43 127.4(12)
N7 C42 H42A 116.3
C43 C42 H42A 116.3
C44 C43 C48 120.6(13)
C44 C43 C42 119.2(12)
C48 C43 C42 120.2(10)
C43 C44 C45 122.2(14)
C43 C44 H44A 118.9
C45 C44 H44A 118.9
C46 C45 C44 121.0(13)
C46 C45 H45A 119.5
C44 C45 H45A 119.5
C45 C46 C47 116.7(14)
C45 C46 H46A 121.6
C47 C46 H46A 121.6
C46 C47 C48 122.6(13)
C46 C47 H47A 118.7
C48 C47 H47A 118.7
O6 C48 C43 124.8(12)
O6 C48 C47 118.4(13)
C43 C48 C47 116.8(11)
O6 C48 Yb1 39.1(5)
C43 C48 Yb1 130.9(9)
C47 C48 Yb1 96.2(8)
O7 C49 C50 118.4(12)
O7 C49 C54 122.6(11)
C50 C49 C54 118.9(12)
C49 C50 C51 120.2(13)
C49 C50 H50A 119.9
C51 C50 H50A 119.9
C52 C51 C50 118.5(15)
C52 C51 H51A 120.8
C50 C51 H51A 120.8
C51 C52 C53 121.9(16)
C51 C52 H52A 119.1
C53 C52 H52A 119.1
C54 C53 C52 116.3(17)
C54 C53 H53A 121.8
C52 C53 H53A 121.8
C53 C54 C49 123.0(14)
C53 C54 C55 113.6(15)
C49 C54 C55 123.1(12)
N5 C55 C54 128.1(14)
N5 C55 H55A 116.0
C54 C55 H55A 116.0
N5 C56 C57 108.9(11)
N5 C56 H56A 109.9
C57 C56 H56A 109.9
N5 C56 H56B 109.9
C57 C56 H56B 109.9
H56A C56 H56B 108.3
N6 C57 C56 110.0(11)
N6 C57 H57A 109.7
C56 C57 H57A 109.7
N6 C57 H57B 109.7
C56 C57 H57B 109.7
H57A C57 H57B 108.2
N6 C58 C59 138.7(19)
N6 C58 H58A 110.7
C59 C58 H58A 110.7
C64 C59 C60 120.0
C64 C59 C58 116.3(10)
C60 C59 C58 121.2(10)
C59 C60 C61 120.0
C59 C60 H60A 120.0
C61 C60 H60A 120.0
C62 C61 C60 120.0
C62 C61 H61A 120.0
C60 C61 H61A 120.0
C63 C62 C61 120.0
C63 C62 H62A 120.0
C61 C62 H62A 120.0
C62 C63 C64 120.0
C62 C63 H63A 120.0
C64 C63 H63A 120.0
O8 C64 C59 119.3(4)
O8 C64 C63 120.6(4)
C59 C64 C63 120.0
C65 O11 H11A 109.5
O11 C65 H65A 109.5
O11 C65 H65B 109.5
H65A C65 H65B 109.5
O11 C65 H65C 109.5
H65A C65 H65C 109.5
H65B C65 H65C 109.5
C66 O12 H12B 109.5
O12 C66 H66A 109.5
O12 C66 H66B 109.4
H66A C66 H66B 109.5
O12 C66 H66C 109.5
H66A C66 H66C 109.5
H66B C66 H66C 109.5
C67 O13 H13B 109.5
O13 C67 H67A 109.5
O13 C67 H67B 109.5
H67A C67 H67B 109.5
O13 C67 H67C 109.5
H67A C67 H67C 109.5
H67B C67 H67C 109.5
C68 O14 H14B 109.5
O14 C68 H68A 109.4
O14 C68 H68B 109.5
H68A C68 H68B 109.5
O14 C68 H68C 109.5
H68A C68 H68C 109.5
H68B C68 H68C 109.5

loop_
_geom_bond_atom_site_label_1
_geom_bond_atom_site_label_2
_geom_bond_distance
Yb1 O7 2.231(8)
Yb1 O8 2.254(9)
Yb1 O4 2.282(6)
Yb1 O9 2.299(7)
Yb1 O6 2.313(7)
Yb1 N5 2.470(11)
Yb1 N6 2.505(11)
Yb1 C48 3.192(13)
Yb1 Yb2 3.7286(9)
Yb2 O6 2.242(6)
Yb2 O5 2.282(7)
Yb2 O4 2.331(7)
Yb2 O3 2.354(8)
Yb2 N7 2.421(11)
Yb2 N8 2.447(10)
Yb2 N3 2.523(13)
Yb2 N4 2.571(11)
Yb2 C17 3.161(12)
Yb2 Yb3 3.7356(9)
Yb3 O1 2.198(10)
Yb3 O2 2.222(8)
Yb3 O3 2.297(7)
Yb3 O5 2.298(8)
Yb3 O10 2.317(6)
Yb3 N1 2.426(12)
Yb3 N2 2.472(11)
O1 C1 1.322(13)
O2 C16 1.334(14)
O3 C17 1.306(14)
O4 C32 1.357(15)
O5 C33 1.332(13)
O6 C48 1.340(14)
O7 C49 1.306(14)
O8 C64 1.297(9)
O9 H9A 0.8200
O10 H10A 0.8200
N1 C7 1.243(9)
N1 C8 1.493(18)
N2 C10 1.249(19)
N2 C9 1.45(2)
N3 C23 1.154(18)
N3 C24 1.44(2)
N4 C26 1.330(18)
N4 C25 1.37(2)
N5 C55 1.258(16)
N5 C56 1.497(17)
N6 C58 1.282(19)
N6 C57 1.400(16)
N7 C42 1.316(16)
N7 C41 1.49(2)
N8 C39 1.256(14)
N8 C40 1.486(16)
C1 C2 1.391(2)
C1 C6 1.391(2)
C2 C3 1.391(2)
C2 H2A 0.9300
C3 C4 1.391(2)
C3 H3A 0.9300
C4 C5 1.391(2)
C4 H4A 0.9300
C5 C6 1.391(2)
C5 H5A 0.9300
C6 C7 1.459(9)
C7 H7A 0.9300
C8 C9 1.526(9)
C8 H8A 0.9700
C8 H8B 0.9700
C9 H9B 0.9700
C9 H9C 0.9700
C10 C11 1.43(2)
C10 H10B 0.9300
C11 C16 1.32(2)
C11 C12 1.433(10)
C12 C13 1.39(3)
C12 H12A 0.9300
C13 C14 1.25(3)
C13 H13A 0.9300
C14 C15 1.33(2)
C14 H14A 0.9300
C15 C16 1.41(2)
C15 H15A 0.9300
C17 C18 1.350(19)
C17 C22 1.46(2)
C18 C19 1.445(9)
C18 H18A 0.9300
C19 C20 1.24(2)
C19 H19A 0.9300
C20 C21 1.29(2)
C20 H20A 0.9300
C21 C22 1.45(2)
C21 H21A 0.9300
C22 C23 1.43(2)
C23 H23A 0.9300
C24 C25 1.55(2)
C24 H24A 0.9700
C24 H24B 0.9700
C25 H25A 0.9700
C25 H25B 0.9700
C26 C27 1.30(2)
C26 H26A 0.9300
C27 C28 1.46(2)
C27 C32 1.47(2)
C28 C29 1.35(3)
C28 H28A 0.9300
C29 C30 1.38(3)
C29 H29A 0.9300
C30 C31 1.39(2)
C30 H30A 0.9300
C31 C32 1.39(2)
C31 H31A 0.9300
C33 C38 1.38(2)
C33 C34 1.42(2)
C34 C35 1.49(2)
C34 H34A 0.9300
C35 C36 1.24(2)
C35 H35A 0.9300
C36 C37 1.51(2)
C36 H36A 0.9300
C37 C38 1.422(18)
C37 H37A 0.9300
C38 C39 1.476(18)
C39 H39A 0.9300
C40 C41 1.52(2)
C40 H40A 0.9700
C40 H40B 0.9700
C41 H41A 0.9700
C41 H41B 0.9700
C42 C43 1.445(19)
C42 H42A 0.9300
C43 C44 1.335(16)
C43 C48 1.370(18)
C44 C45 1.38(2)
C44 H44A 0.9300
C45 C46 1.36(2)
C45 H45A 0.9300
C46 C47 1.389(17)
C46 H46A 0.9300
C47 C48 1.424(18)
C47 H47A 0.9300
C49 C50 1.347(17)
C49 C54 1.393(18)
C50 C51 1.48(2)
C50 H50A 0.9300
C51 C52 1.30(2)
C51 H51A 0.9300
C52 C53 1.47(2)
C52 H52A 0.9300
C53 C54 1.35(2)
C53 H53A 0.9300
C54 C55 1.453(19)
C55 H55A 0.9300
C56 C57 1.53(2)
C56 H56A 0.9700
C56 H56B 0.9700
C57 H57A 0.9700
C57 H57B 0.9700
C58 C59 1.461(10)
C58 H58A 0.9300
C59 C64 1.3899
C59 C60 1.3900
C60 C61 1.3902
C60 H60A 0.9300
C61 C62 1.3899
C61 H61A 0.9300
C62 C63 1.3899
C62 H62A 0.9300
C63 C64 1.3901
C63 H63A 0.9300
O11 C65 1.548(10)
O11 H11A 0.8200
C65 H65A 0.9600
C65 H65B 0.9600
C65 H65C 0.9600
O12 C66 1.550(10)
O12 H12B 0.8200
C66 H66A 0.9600
C66 H66B 0.9600
C66 H66C 0.9600
O13 C67 1.548(10)
O13 H13B 0.8200
C67 H67A 0.9600
C67 H67B 0.9600
C67 H67C 0.9600
O14 C68 1.552(10)
O14 H14B 0.8200
C68 H68A 0.9600
C68 H68B 0.9600
C68 H68C 0.9600
